data_7030465
loop_
_publ_author_name
'Batcup, Rhys'
'Annibale, Vincent T.'
'Song, Datong'

_publ_section_title
;
 Heterodinuclear complexes of 4,5-diazafluorene derivatives displaying
 \h(5),\k(2)-[N,N] and \h(5),\k(1)-N coordination modes.
;
_journal_issue 23
_journal_name_full 'Dalton transactions (Cambridge, England : 2003)'
_journal_page_first 8951
_journal_page_last 8958
_journal_paper_doi 10.1039/c4dt01165a
_journal_volume 43
_journal_year 2014
_chemical_formula_sum 'C49 H57 K N2 O4 Pt'
_chemical_formula_weight 972.15
_chemical_name_systematic
;
 ?
;
_space_group_crystal_system monoclinic
_space_group_IT_number 4
_space_group_name_Hall 'P 2yb'
_space_group_name_H-M_alt 'P 1 21 1'
_symmetry_space_group_name_Hall 'P 2yb'
_symmetry_space_group_name_H-M 'P 1 21 1'
_atom_sites_solution_hydrogens geom
_audit_creation_method SHELXL-2013
_cell_angle_alpha 90
_cell_angle_beta 114.284(2)
_cell_angle_gamma 90
_cell_formula_units_Z 2
_cell_length_a 12.0476(6)
_cell_length_b 15.8026(7)
_cell_length_c 12.8251(7)
_cell_measurement_reflns_used 19867
_cell_measurement_temperature 200(2)
_cell_measurement_theta_max 27.525
_cell_measurement_theta_min 2.341
_cell_volume 2225.64(19)
_computing_cell_refinement 'Bruker Apex 2 software package'
_computing_data_collection 'Bruker Apex 2 software package'
_computing_data_reduction 'Bruker Apex 2 software package'
_computing_molecular_graphics 'ORTEP-3 v2.02'
_computing_publication_material 'POV-ray v3.62'
_computing_structure_refinement 'SHELXL-2013 (Sheldrick, 2013)'
_computing_structure_solution 'SHELXL-2013 (Sheldrick, 2013)'
_diffrn_ambient_temperature 200(2)
_diffrn_measured_fraction_theta_full 0.995
_diffrn_measured_fraction_theta_max 0.992
_diffrn_measurement_device_type 'Bruker Kappa Apex II'
_diffrn_measurement_method 'Psi scans and Omega scans'
_diffrn_radiation_type MoK\a
_diffrn_radiation_wavelength 0.71073
_diffrn_reflns_av_R_equivalents 0.0445
_diffrn_reflns_av_unetI/netI 0.0787
_diffrn_reflns_Laue_measured_fraction_full 0.995
_diffrn_reflns_Laue_measured_fraction_max 0.992
_diffrn_reflns_limit_h_max 15
_diffrn_reflns_limit_h_min -15
_diffrn_reflns_limit_k_max 20
_diffrn_reflns_limit_k_min -13
_diffrn_reflns_limit_l_max 14
_diffrn_reflns_limit_l_min -16
_diffrn_reflns_number 19867
_diffrn_reflns_point_group_measured_fraction_full 0.855
_diffrn_reflns_point_group_measured_fraction_max 0.820
_diffrn_reflns_theta_full 25.242
_diffrn_reflns_theta_max 27.525
_diffrn_reflns_theta_min 2.341
_diffrn_source 'fine-focus sealed tube'
_exptl_absorpt_coefficient_mu 3.291
_exptl_absorpt_correction_T_max 0.7456
_exptl_absorpt_correction_T_min 0.5450
_exptl_absorpt_correction_type multi-scan
_exptl_absorpt_process_details 'Bruker Apex 2'
_exptl_crystal_colour Purple
_exptl_crystal_density_diffrn 1.451
_exptl_crystal_description Plate
_exptl_crystal_F_000 988
_exptl_crystal_size_max 0.570
_exptl_crystal_size_mid 0.150
_exptl_crystal_size_min 0.025
_refine_diff_density_max 4.175
_refine_diff_density_min -1.805
_refine_diff_density_rms 0.156
_refine_ls_abs_structure_details
;
 Flack x determined using 2467 quotients [(I+)-(I-)]/[(I+)+(I-)]
 (Parsons and Flack (2004), Acta Cryst. A60, s61).
;
_refine_ls_abs_structure_Flack 0.022(7)
_refine_ls_extinction_method none
_refine_ls_goodness_of_fit_ref 1.110
_refine_ls_hydrogen_treatment constr
_refine_ls_matrix_type full
_refine_ls_number_parameters 524
_refine_ls_number_reflns 8410
_refine_ls_number_restraints 1
_refine_ls_restrained_S_all 1.110
_refine_ls_R_factor_all 0.0637
_refine_ls_R_factor_gt 0.0503
_refine_ls_shift/su_max 0.001
_refine_ls_shift/su_mean 0.000
_refine_ls_structure_factor_coef Fsqd
_refine_ls_weighting_details 'w=1/[\s^2^(Fo^2^)+(0.0422P)^2^+5.3575P] where P=(Fo^2^+2Fc^2^)/3'
_refine_ls_weighting_scheme calc
_refine_ls_wR_factor_gt 0.1132
_refine_ls_wR_factor_ref 0.1182
_reflns_Friedel_coverage 0.594
_reflns_Friedel_fraction_full 0.703
_reflns_Friedel_fraction_max 0.634
_reflns_number_gt 7236
_reflns_number_total 8410
_reflns_threshold_expression 'I > 2\s(I)'
_cod_data_source_file c4dt01165a1.cif
_cod_data_source_block 5
_cod_depositor_comments
;
The following automatic conversions were performed:

'_exptl_absorpt_correction_type' value 'Multi-Scan' changed to
'multi-scan' according to
/usr/data/users/saulius/crontab/automatic-downloads/rss-feeds/RSC/lib/dictionaries/cif_core.dic
dictionary named 'cif_core.dic' version 2.4.2 from 2011-04-26.

Automatic conversion script
Id: cif_fix_values 2281 2013-09-26 08:29:07Z andrius 

 Adding full bibliography for 7030464--7030470.cif.
;
_cod_database_code 7030465
_shelx_space_group_comment
;
The symmetry employed for this shelxl refinement is uniquely defined
by the following loop, which should always be used as a source of
symmetry information in preference to the above space-group names.
They are only intended as comments.
;
_shelx_estimated_absorpt_t_min 0.256
_shelx_estimated_absorpt_t_max 0.922
_shelxl_version_number 2013-4

loop_
_space_group_symop_operation_xyz
'x, y, z'
'-x, y+1/2, -z'

loop_
_atom_site_label
_atom_site_type_symbol
_atom_site_fract_x
_atom_site_fract_y
_atom_site_fract_z
_atom_site_U_iso_or_equiv
_atom_site_adp_type
_atom_site_occupancy
_atom_site_site_symmetry_order
_atom_site_calc_flag
_atom_site_refinement_flags_posn
_atom_site_refinement_flags_adp
Pt1 Pt -0.69608(3) -0.28642(4) -0.68025(3) 0.02385(11) Uani 1 1 d . .
K1 K -0.8450(2) -0.54531(18) -0.8389(3) 0.0335(6) Uani 1 1 d . .
N1 N -0.5912(9) -0.1823(6) -0.7106(9) 0.026(2) Uani 1 1 d . .
N2 N -0.7227(8) -0.1899(6) -0.5659(8) 0.022(2) Uani 1 1 d . .
O1 O -0.8992(13) -0.6491(9) -1.0365(12) 0.078(4) Uani 1 1 d . .
O2 O -1.0672(10) -0.5305(10) -1.0210(11) 0.078(4) Uani 1 1 d . .
O3 O -0.9434(10) -0.6951(8) -0.7913(10) 0.061(3) Uani 1 1 d . .
O4 O -0.6880(10) -0.6706(8) -0.7251(11) 0.067(3) Uani 1 1 d . .
C1 C -0.5170(11) -0.1695(8) -0.7633(12) 0.033(3) Uani 1 1 d . .
C2 C -0.4739(14) -0.0856(9) -0.7692(13) 0.046(4) Uani 1 1 d . .
H2 H -0.4246 -0.0775 -0.8101 0.055 Uiso 1 1 calc R U
C3 C -0.5000(13) -0.0178(9) -0.7195(14) 0.047(4) Uani 1 1 d . .
H3 H -0.4691 0.0365 -0.7254 0.056 Uiso 1 1 calc R U
C4 C -0.5724(10) -0.0280(8) -0.6595(11) 0.029(3) Uani 1 1 d . .
C5 C -0.6151(10) -0.1137(7) -0.6602(10) 0.025(3) Uani 1 1 d . .
C6 C -0.6798(11) -0.1167(7) -0.5917(11) 0.027(3) Uani 1 1 d . .
C7 C -0.6774(11) -0.0351(8) -0.5449(12) 0.034(3) Uani 1 1 d . .
C8 C -0.7316(12) -0.0314(9) -0.4674(12) 0.039(3) Uani 1 1 d . .
H8 H -0.7384 0.0211 -0.4342 0.047 Uiso 1 1 calc R U
C9 C -0.7753(12) -0.1051(8) -0.4396(13) 0.036(3) Uani 1 1 d . .
H9 H -0.8103 -0.1024 -0.3854 0.043 Uiso 1 1 calc R U
C10 C -0.7697(11) -0.1844(8) -0.4887(11) 0.028(3) Uani 1 1 d . .
C11 C -0.6131(13) 0.0206(9) -0.5882(13) 0.041(3) Uani 1 1 d . .
H11 H -0.5998 0.0794 -0.5724 0.049 Uiso 1 1 calc R U
C12 C -0.4720(12) -0.2407(8) -0.8117(12) 0.035(3) Uani 1 1 d . .
C13 C -0.5154(11) -0.2520(10) -0.9292(13) 0.045(4) Uani 1 1 d . .
C14 C -0.4651(13) -0.3181(11) -0.9699(14) 0.054(4) Uani 1 1 d . .
H14 H -0.4947 -0.3269 -1.0501 0.064 Uiso 1 1 calc R U
C15 C -0.3743(13) -0.3708(11) -0.8974(15) 0.049(4) Uani 1 1 d . .
C16 C -0.3332(12) -0.3569(9) -0.7816(13) 0.040(3) Uani 1 1 d . .
H16 H -0.2689 -0.3910 -0.7306 0.048 Uiso 1 1 calc R U
C17 C -0.3817(10) -0.2958(12) -0.7375(10) 0.030(3) Uani 1 1 d . .
C18 C -0.6146(17) -0.1964(15) -1.0137(16) 0.075(6) Uani 1 1 d . .
H18A H -0.5778 -0.1455 -1.0297 0.112 Uiso 1 1 calc R U
H18B H -0.6719 -0.1800 -0.9808 0.112 Uiso 1 1 calc R U
H18C H -0.6580 -0.2277 -1.0849 0.112 Uiso 1 1 calc R U
C19 C -0.3284(18) -0.4424(14) -0.9474(19) 0.084(7) Uani 1 1 d . .
H19A H -0.3977 -0.4749 -1.0009 0.125 Uiso 1 1 calc R U
H19B H -0.2757 -0.4796 -0.8857 0.125 Uiso 1 1 calc R U
H19C H -0.2819 -0.4192 -0.9881 0.125 Uiso 1 1 calc R U
C20 C -0.3401(10) -0.2851(18) -0.6113(10) 0.044(3) Uani 1 1 d . .
H20A H -0.2672 -0.3196 -0.5713 0.065 Uiso 1 1 calc R U
H20B H -0.4048 -0.3031 -0.5887 0.065 Uiso 1 1 calc R U
H20C H -0.3208 -0.2254 -0.5911 0.065 Uiso 1 1 calc R U
C21 C -0.8129(11) -0.2609(7) -0.4477(12) 0.030(3) Uani 1 1 d . .
C22 C -0.9352(9) -0.2815(17) -0.4952(9) 0.032(2) Uani 1 1 d . .
C23 C -0.9723(12) -0.3539(9) -0.4520(12) 0.038(3) Uani 1 1 d . .
H23 H -1.0549 -0.3715 -0.4868 0.045 Uiso 1 1 calc R U
C24 C -0.8901(13) -0.3995(9) -0.3598(12) 0.038(3) Uani 1 1 d . .
C25 C -0.7709(11) -0.3727(9) -0.3130(12) 0.035(3) Uani 1 1 d . .
H25 H -0.7144 -0.4022 -0.2484 0.042 Uiso 1 1 calc R U
C26 C -0.7291(11) -0.3051(7) -0.3551(11) 0.033(3) Uani 1 1 d . .
C27 C -1.0274(12) -0.2343(10) -0.5940(14) 0.047(4) Uani 1 1 d . .
H27A H -0.9904 -0.2159 -0.6454 0.070 Uiso 1 1 calc R U
H27B H -1.0555 -0.1848 -0.5657 0.070 Uiso 1 1 calc R U
H27C H -1.0968 -0.2715 -0.6357 0.070 Uiso 1 1 calc R U
C28 C -0.9311(16) -0.4779(10) -0.3171(15) 0.057(4) Uani 1 1 d . .
H28A H -0.8958 -0.4776 -0.2333 0.086 Uiso 1 1 calc R U
H28B H -0.9039 -0.5285 -0.3441 0.086 Uiso 1 1 calc R U
H28C H -1.0201 -0.4781 -0.3464 0.086 Uiso 1 1 calc R U
C29 C -0.5963(10) -0.2825(19) -0.3063(11) 0.047(3) Uani 1 1 d . .
H29A H -0.5865 -0.2224 -0.2859 0.070 Uiso 1 1 calc R U
H29B H -0.5636 -0.2937 -0.3634 0.070 Uiso 1 1 calc R U
H29C H -0.5523 -0.3167 -0.2379 0.070 Uiso 1 1 calc R U
C30 C -0.6787(12) -0.3667(8) -0.7921(12) 0.033(3) Uani 1 1 d . .
C31 C -0.7593(14) -0.3598(9) -0.9091(13) 0.045(4) Uani 1 1 d . .
H31 H -0.8196 -0.3167 -0.9327 0.054 Uiso 1 1 calc R U
C32 C -0.7511(19) -0.4152(12) -0.9898(16) 0.066(5) Uani 1 1 d . .
H32 H -0.8041 -0.4077 -1.0681 0.079 Uiso 1 1 calc R U
C33 C -0.6701(18) -0.4793(11) -0.9602(18) 0.063(6) Uani 1 1 d . .
H33 H -0.6669 -0.5172 -1.0164 0.076 Uiso 1 1 calc R U
C34 C -0.5936(15) -0.4886(10) -0.8487(18) 0.056(5) Uani 1 1 d . .
H34 H -0.5359 -0.5334 -0.8273 0.067 Uiso 1 1 calc R U
C35 C -0.5970(12) -0.4340(9) -0.7643(14) 0.038(3) Uani 1 1 d . .
H35 H -0.5427 -0.4430 -0.6868 0.045 Uiso 1 1 calc R U
C36 C -0.7968(11) -0.3791(8) -0.6529(12) 0.030(3) Uani 1 1 d . .
C37 C -0.9193(11) -0.3887(9) -0.7236(13) 0.039(3) Uani 1 1 d . .
H37 H -0.9579 -0.3504 -0.7852 0.047 Uiso 1 1 calc R U
C38 C -0.9873(13) -0.4556(11) -0.7043(15) 0.051(4) Uani 1 1 d . .
H38 H -1.0718 -0.4607 -0.7514 0.062 Uiso 1 1 calc R U
C39 C -0.9323(16) -0.5123(11) -0.6191(17) 0.058(5) Uani 1 1 d . .
H39 H -0.9782 -0.5572 -0.6072 0.070 Uiso 1 1 calc R U
C40 C -0.8108(14) -0.5050(9) -0.5505(15) 0.046(4) Uani 1 1 d . .
H40 H -0.7723 -0.5443 -0.4903 0.055 Uiso 1 1 calc R U
C41 C -0.7438(13) -0.4397(8) -0.5693(12) 0.033(3) Uani 1 1 d . .
H41 H -0.6588 -0.4367 -0.5232 0.040 Uiso 1 1 calc R U
C42 C -0.814(3) -0.6868(16) -1.069(3) 0.125(11) Uani 1 1 d . .
H42A H -0.8067 -0.6537 -1.1300 0.188 Uiso 1 1 calc R U
H42B H -0.8407 -0.7444 -1.0958 0.188 Uiso 1 1 calc R U
H42C H -0.7352 -0.6889 -1.0027 0.188 Uiso 1 1 calc R U
C43 C -1.0221(17) -0.6392(13) -1.1251(17) 0.069(6) Uani 1 1 d . .
H43A H -1.0216 -0.5980 -1.1830 0.083 Uiso 1 1 calc R U
H43B H -1.0517 -0.6941 -1.1638 0.083 Uiso 1 1 calc R U
C44 C -1.103(2) -0.6096(16) -1.0740(19) 0.093(7) Uani 1 1 d . .
H44A H -1.1869 -0.6053 -1.1342 0.112 Uiso 1 1 calc R U
H44B H -1.1035 -0.6514 -1.0167 0.112 Uiso 1 1 calc R U
C45 C -1.110(2) -0.4618(17) -1.096(2) 0.102(9) Uani 1 1 d . .
H45A H -1.1946 -0.4717 -1.1486 0.153 Uiso 1 1 calc R U
H45B H -1.0597 -0.4555 -1.1394 0.153 Uiso 1 1 calc R U
H45C H -1.1043 -0.4101 -1.0518 0.153 Uiso 1 1 calc R U
C46 C -1.0562(17) -0.7027(13) -0.7847(19) 0.078(6) Uani 1 1 d . .
H46A H -1.0445 -0.6987 -0.7045 0.116 Uiso 1 1 calc R U
H46B H -1.0926 -0.7576 -0.8159 0.116 Uiso 1 1 calc R U
H46C H -1.1104 -0.6572 -0.8289 0.116 Uiso 1 1 calc R U
C47 C -0.8527(19) -0.7512(11) -0.7189(18) 0.073(6) Uani 1 1 d . .
H47A H -0.8862 -0.8092 -0.7283 0.088 Uiso 1 1 calc R U
H47B H -0.8283 -0.7342 -0.6381 0.088 Uiso 1 1 calc R U
C48 C -0.7441(19) -0.7502(11) -0.747(3) 0.106(10) Uani 1 1 d . .
H48A H -0.6850 -0.7934 -0.7000 0.127 Uiso 1 1 calc R U
H48B H -0.7693 -0.7648 -0.8282 0.127 Uiso 1 1 calc R U
C49 C -0.6076(14) -0.6522(11) -0.6136(14) 0.053(4) Uani 1 1 d . .
H49A H -0.5604 -0.7029 -0.5780 0.080 Uiso 1 1 calc R U
H49B H -0.6535 -0.6337 -0.5698 0.080 Uiso 1 1 calc R U
H49C H -0.5522 -0.6070 -0.6142 0.080 Uiso 1 1 calc R U

loop_
_atom_site_aniso_label
_atom_site_aniso_U_11
_atom_site_aniso_U_22
_atom_site_aniso_U_33
_atom_site_aniso_U_23
_atom_site_aniso_U_13
_atom_site_aniso_U_12
Pt1 0.02650(17) 0.01856(18) 0.02364(19) -0.0021(4) 0.00744(13) -0.0039(3)
K1 0.0341(13) 0.0267(15) 0.0349(16) -0.0007(12) 0.0094(12) -0.0048(11)
N1 0.032(5) 0.017(5) 0.028(6) 0.004(4) 0.013(5) -0.005(4)
N2 0.019(4) 0.021(5) 0.022(6) -0.004(4) 0.005(4) -0.008(4)
O1 0.092(10) 0.075(10) 0.073(10) -0.031(7) 0.038(8) -0.025(7)
O2 0.050(7) 0.101(12) 0.057(8) 0.011(8) -0.004(6) -0.012(7)
O3 0.058(7) 0.066(8) 0.057(8) 0.013(6) 0.021(6) -0.021(6)
O4 0.056(7) 0.047(7) 0.068(8) 0.014(6) -0.004(6) -0.001(5)
C1 0.035(7) 0.030(7) 0.034(8) 0.006(6) 0.015(6) -0.002(5)
C2 0.066(9) 0.039(9) 0.046(9) 0.003(7) 0.037(8) -0.016(7)
C3 0.053(8) 0.029(8) 0.062(11) 0.008(7) 0.027(8) -0.006(6)
C4 0.030(6) 0.022(6) 0.032(7) 0.012(5) 0.010(5) 0.004(5)
C5 0.025(5) 0.018(6) 0.022(6) -0.001(5) -0.002(5) -0.004(4)
C6 0.032(6) 0.014(6) 0.027(7) 0.001(5) 0.005(5) -0.001(4)
C7 0.039(7) 0.024(7) 0.035(8) 0.001(6) 0.012(6) 0.004(5)
C8 0.050(8) 0.027(7) 0.042(9) -0.011(6) 0.021(7) 0.005(6)
C9 0.050(8) 0.025(7) 0.043(9) -0.003(6) 0.029(7) 0.001(6)
C10 0.037(6) 0.021(6) 0.030(7) -0.003(5) 0.018(6) -0.001(5)
C11 0.046(8) 0.024(7) 0.044(9) -0.002(6) 0.010(7) -0.006(6)
C12 0.041(7) 0.034(7) 0.036(8) -0.006(6) 0.023(6) -0.007(6)
C13 0.025(6) 0.068(11) 0.037(9) 0.000(7) 0.009(6) -0.004(5)
C14 0.045(8) 0.075(12) 0.036(9) -0.014(7) 0.012(7) -0.004(7)
C15 0.042(8) 0.061(11) 0.050(10) -0.019(8) 0.024(7) -0.009(7)
C16 0.035(7) 0.046(9) 0.039(9) -0.001(7) 0.016(6) -0.005(6)
C17 0.041(5) 0.020(10) 0.035(6) 0.003(6) 0.022(5) -0.007(6)
C18 0.069(12) 0.104(17) 0.046(11) 0.009(11) 0.019(10) 0.022(11)
C19 0.077(13) 0.092(17) 0.084(16) -0.027(13) 0.035(12) 0.011(11)
C20 0.046(6) 0.042(6) 0.043(7) 0.007(15) 0.019(5) 0.010(13)
C21 0.039(6) 0.023(7) 0.036(7) 0.000(5) 0.024(6) 0.002(4)
C22 0.034(5) 0.035(6) 0.029(5) 0.007(11) 0.015(4) 0.008(10)
C23 0.034(7) 0.044(8) 0.039(8) -0.010(7) 0.020(6) -0.006(6)
C24 0.051(8) 0.036(8) 0.038(8) -0.009(6) 0.030(7) -0.004(6)
C25 0.032(6) 0.040(8) 0.031(8) 0.001(6) 0.011(6) 0.006(5)
C26 0.042(6) 0.034(10) 0.031(6) -0.005(5) 0.023(5) 0.001(5)
C27 0.029(7) 0.051(9) 0.053(10) 0.008(8) 0.010(7) 0.002(6)
C28 0.085(12) 0.048(10) 0.047(10) 0.008(8) 0.035(9) -0.002(8)
C29 0.047(6) 0.046(7) 0.046(7) 0.001(15) 0.019(5) 0.000(13)
C30 0.046(7) 0.032(7) 0.028(7) -0.003(6) 0.023(6) -0.008(6)
C31 0.061(9) 0.037(9) 0.031(8) -0.009(6) 0.013(7) -0.007(7)
C32 0.098(14) 0.062(13) 0.050(12) -0.021(9) 0.042(11) -0.027(11)
C33 0.095(14) 0.049(11) 0.077(14) -0.043(10) 0.066(13) -0.034(10)
C34 0.061(10) 0.036(9) 0.092(15) -0.019(9) 0.052(11) -0.008(7)
C35 0.041(7) 0.032(8) 0.048(9) -0.011(7) 0.026(7) -0.009(6)
C36 0.028(6) 0.021(6) 0.041(8) -0.005(6) 0.015(6) -0.004(5)
C37 0.030(6) 0.036(8) 0.047(9) -0.011(7) 0.012(6) -0.004(5)
C38 0.035(7) 0.063(11) 0.061(11) -0.027(9) 0.024(7) -0.019(7)
C39 0.076(11) 0.046(10) 0.076(13) -0.018(9) 0.055(11) -0.029(8)
C40 0.062(9) 0.026(7) 0.061(11) 0.001(7) 0.037(9) -0.003(6)
C41 0.050(8) 0.022(7) 0.035(8) -0.004(6) 0.025(7) 0.002(6)
C42 0.17(3) 0.078(18) 0.17(3) -0.061(19) 0.12(3) -0.020(17)
C43 0.069(12) 0.082(14) 0.052(12) -0.015(10) 0.021(10) -0.039(10)
C44 0.095(16) 0.099(19) 0.061(14) -0.004(13) 0.006(12) -0.031(14)
C45 0.110(18) 0.12(2) 0.091(19) 0.045(16) 0.054(16) 0.058(16)
C46 0.068(12) 0.075(14) 0.094(17) 0.001(12) 0.038(12) -0.028(10)
C47 0.108(15) 0.043(10) 0.083(15) 0.007(9) 0.055(14) -0.004(9)
C48 0.068(12) 0.036(10) 0.17(3) 0.024(12) 0.001(15) -0.016(9)
C49 0.046(9) 0.060(12) 0.046(10) 0.004(8) 0.011(7) 0.014(7)

loop_
_atom_type_symbol
_atom_type_description
_atom_type_scat_dispersion_real
_atom_type_scat_dispersion_imag
_atom_type_scat_source
C C 0.0033 0.0016 'International Tables Vol C Tables 4.2.6.8 and 6.1.1.4'
H H 0.0000 0.0000 'International Tables Vol C Tables 4.2.6.8 and 6.1.1.4'
N N 0.0061 0.0033 'International Tables Vol C Tables 4.2.6.8 and 6.1.1.4'
O O 0.0106 0.0060 'International Tables Vol C Tables 4.2.6.8 and 6.1.1.4'
K K 0.2009 0.2494 'International Tables Vol C Tables 4.2.6.8 and 6.1.1.4'
Pt Pt -1.7033 8.3905 'International Tables Vol C Tables 4.2.6.8 and 6.1.1.4'

loop_
_geom_angle_atom_site_label_1
_geom_angle_atom_site_label_2
_geom_angle_atom_site_label_3
_geom_angle
C30 Pt1 C36 84.9(5)
C30 Pt1 N1 96.4(4)
C36 Pt1 N1 178.1(4)
C30 Pt1 N2 175.7(5)
C36 Pt1 N2 97.1(4)
N1 Pt1 N2 81.6(4)
O4 K1 O2 137.8(4)
O4 K1 O3 62.2(4)
O2 K1 O3 84.6(4)
O4 K1 O1 85.0(4)
O2 K1 O1 60.5(5)
O3 K1 O1 75.4(4)
O4 K1 C37 125.7(4)
O2 K1 C37 88.1(4)
O3 K1 C37 109.1(4)
O1 K1 C37 148.1(4)
O4 K1 C34 76.4(4)
O2 K1 C34 123.2(5)
O3 K1 C34 136.8(4)
O1 K1 C34 90.0(4)
C37 K1 C34 104.5(4)
O4 K1 C38 116.1(5)
O2 K1 C38 82.6(4)
O3 K1 C38 83.7(4)
O1 K1 C38 138.6(4)
C37 K1 C38 25.6(4)
C34 K1 C38 128.1(4)
O4 K1 C35 83.3(4)
O2 K1 C35 131.3(4)
O3 K1 C35 143.7(4)
O1 K1 C35 114.7(4)
C37 K1 C35 81.0(3)
C34 K1 C35 25.0(4)
C38 K1 C35 103.4(4)
O4 K1 C33 92.6(5)
O2 K1 C33 99.3(5)
O3 K1 C33 141.4(4)
O1 K1 C33 73.6(4)
C37 K1 C33 109.4(4)
C34 K1 C33 24.1(5)
C38 K1 C33 134.9(4)
C35 K1 C33 43.3(4)
O4 K1 C32 115.8(5)
O2 K1 C32 84.1(5)
O3 K1 C32 156.6(4)
O1 K1 C32 81.2(4)
C37 K1 C32 91.0(4)
C34 K1 C32 41.6(5)
C38 K1 C32 115.0(5)
C35 K1 C32 49.1(5)
C33 K1 C32 23.6(5)
O4 K1 C31 124.0(4)
O2 K1 C31 89.8(4)
O3 K1 C31 173.8(4)
O1 K1 C31 104.3(4)
C37 K1 C31 67.8(4)
C34 K1 C31 49.1(4)
C38 K1 C31 92.9(4)
C35 K1 C31 42.2(4)
C33 K1 C31 42.4(4)
C32 K1 C31 24.0(4)
O4 K1 C30 106.5(4)
O2 K1 C30 112.4(4)
O3 K1 C30 159.3(4)
O1 K1 C30 122.7(4)
C37 K1 C30 61.8(3)
C34 K1 C30 43.2(4)
C38 K1 C30 86.8(4)
C35 K1 C30 24.2(3)
C33 K1 C30 50.5(4)
C32 K1 C30 42.8(4)
C31 K1 C30 24.3(3)
C1 N1 C5 116.0(10)
C1 N1 Pt1 138.7(9)
C5 N1 Pt1 105.3(8)
C10 N2 C6 116.4(10)
C10 N2 Pt1 139.0(8)
C6 N2 Pt1 104.5(8)
C42 O1 C43 116.9(18)
C42 O1 K1 125.6(14)
C43 O1 K1 114.7(11)
C45 O2 C44 114.0(19)
C45 O2 K1 127.1(15)
C44 O2 K1 109.6(12)
C46 O3 C47 114.3(14)
C46 O3 K1 126.1(11)
C47 O3 K1 112.8(9)
C49 O4 C48 117.8(16)
C49 O4 K1 116.0(10)
C48 O4 K1 112.1(11)
N1 C1 C2 119.7(12)
N1 C1 C12 121.9(11)
C2 C1 C12 118.3(12)
C3 C2 C1 123.3(13)
C2 C3 C4 119.4(13)
C3 C4 C11 138.7(13)
C3 C4 C5 114.1(12)
C11 C4 C5 107.0(11)
N1 C5 C6 123.9(10)
N1 C5 C4 127.4(11)
C6 C5 C4 108.5(10)
N2 C6 C5 123.2(11)
N2 C6 C7 127.9(12)
C5 C6 C7 108.4(11)
C8 C7 C6 113.9(12)
C8 C7 C11 137.5(13)
C6 C7 C11 108.5(12)
C9 C8 C7 119.1(12)
C8 C9 C10 122.5(12)
N2 C10 C9 120.1(11)
N2 C10 C21 121.7(10)
C9 C10 C21 118.2(11)
C4 C11 C7 107.5(12)
C13 C12 C17 119.6(13)
C13 C12 C1 120.7(13)
C17 C12 C1 119.7(13)
C12 C13 C14 118.0(14)
C12 C13 C18 122.2(15)
C14 C13 C18 119.8(15)
C15 C14 C13 122.5(15)
C16 C15 C14 117.6(14)
C16 C15 C19 123.0(16)
C14 C15 C19 119.4(16)
C17 C16 C15 122.3(14)
C16 C17 C12 119.9(12)
C16 C17 C20 121.2(15)
C12 C17 C20 118.8(15)
C22 C21 C26 121.7(13)
C22 C21 C10 119.9(13)
C26 C21 C10 118.2(11)
C21 C22 C23 117.9(13)
C21 C22 C27 122.8(17)
C23 C22 C27 119.2(12)
C24 C23 C22 121.4(12)
C25 C24 C23 117.5(13)
C25 C24 C28 122.0(14)
C23 C24 C28 120.4(13)
C24 C25 C26 123.4(13)
C25 C26 C21 118.0(11)
C25 C26 C29 121.2(14)
C21 C26 C29 120.7(13)
C35 C30 C31 115.8(13)
C35 C30 Pt1 125.1(11)
C31 C30 Pt1 119.0(10)
C35 C30 K1 73.3(7)
C31 C30 K1 77.2(8)
Pt1 C30 K1 115.6(5)
C32 C31 C30 120.8(16)
C32 C31 K1 76.9(10)
C30 C31 K1 78.5(8)
C33 C32 C31 121.9(18)
C33 C32 K1 75.6(11)
C31 C32 K1 79.1(10)
C32 C33 C34 118.6(15)
C32 C33 K1 80.8(10)
C34 C33 K1 75.8(10)
C33 C34 C35 121.8(16)
C33 C34 K1 80.1(10)
C35 C34 K1 79.2(8)
C30 C35 C34 121.1(15)
C30 C35 K1 82.6(8)
C34 C35 K1 75.8(8)
C41 C36 C37 117.3(13)
C41 C36 Pt1 121.2(9)
C37 C36 Pt1 121.3(10)
C41 C36 K1 84.3(8)
C37 C36 K1 68.4(7)
Pt1 C36 K1 112.1(5)
C36 C37 C38 120.2(14)
C36 C37 K1 87.8(8)
C38 C37 K1 78.2(8)
C39 C38 C37 120.4(14)
C39 C38 K1 87.1(10)
C37 C38 K1 76.2(8)
C38 C39 C40 120.1(14)
C38 C39 K1 69.6(9)
C40 C39 K1 86.2(10)
C39 C40 C41 119.7(15)
C36 C41 C40 122.2(14)
C44 C43 O1 109.7(16)
O2 C44 C43 112.0(18)
O2 C44 K1 48.1(9)
C43 C44 K1 87.7(12)
O3 C47 C48 110.7(16)
O4 C48 C47 111.2(19)
O4 C48 K1 46.1(8)
C47 C48 K1 82.7(11)

loop_
_geom_bond_atom_site_label_1
_geom_bond_atom_site_label_2
_geom_bond_distance
Pt1 C30 1.990(13)
Pt1 C36 2.022(12)
Pt1 N1 2.205(10)
Pt1 N2 2.228(10)
K1 O4 2.712(12)
K1 O2 2.745(11)
K1 O3 2.824(11)
K1 O1 2.860(13)
K1 C37 3.193(14)
K1 C34 3.211(15)
K1 C38 3.218(15)
K1 C35 3.254(13)
K1 C33 3.263(16)
K1 C32 3.325(19)
K1 C31 3.353(15)
K1 C30 3.369(13)
N1 C1 1.339(16)
N1 C5 1.352(15)
N2 C10 1.331(15)
N2 C6 1.363(15)
O1 C42 1.39(2)
O1 C43 1.46(2)
O2 C45 1.40(2)
O2 C44 1.40(3)
O3 C46 1.40(2)
O3 C47 1.42(2)
O4 C49 1.39(2)
O4 C48 1.40(2)
C1 C2 1.437(18)
C1 C12 1.490(18)
C2 C3 1.35(2)
C3 C4 1.390(19)
C4 C11 1.43(2)
C4 C5 1.447(16)
C5 C6 1.395(18)
C6 C7 1.417(17)
C7 C8 1.397(19)
C7 C11 1.427(19)
C8 C9 1.385(19)
C9 C10 1.417(17)
C10 C21 1.494(16)
C12 C13 1.39(2)
C12 C17 1.41(2)
C13 C14 1.41(2)
C13 C18 1.52(2)
C14 C15 1.38(2)
C15 C16 1.38(2)
C15 C19 1.51(2)
C16 C17 1.37(2)
C17 C20 1.494(17)
C21 C22 1.382(17)
C21 C26 1.391(17)
C22 C23 1.42(3)
C22 C27 1.50(2)
C23 C24 1.39(2)
C24 C25 1.376(18)
C24 C28 1.52(2)
C25 C26 1.382(18)
C26 C29 1.501(17)
C30 C35 1.392(19)
C30 C31 1.417(19)
C31 C32 1.39(2)
C32 C33 1.35(3)
C33 C34 1.35(3)
C34 C35 1.40(2)
C36 C41 1.382(19)
C36 C37 1.387(17)
C37 C38 1.42(2)
C38 C39 1.36(2)
C39 C40 1.37(2)
C40 C41 1.390(18)
C43 C44 1.46(3)
C47 C48 1.49(3)
